data_7129072
loop_
_publ_author_name
'Guo, Zhifang'
'Blair, Victoria L.'
'Deacon, Glen B.'
'Junk, Peter C.'

_publ_section_title
;
 A simple one-pot route to stable formamidinatoiodidolanthanoid(III)
 complexes from lanthanoid metals.
;
_journal_issue 87
_journal_name_full 'Chemical communications (Cambridge, England)'
_journal_page_first 11513
_journal_page_last 11516
_journal_paper_doi 10.1039/d1cc04080d
_journal_volume 57
_journal_year 2021
_chemical_formula_moiety 'C25 H31 F4 Gd I2 N2 O3'
_chemical_formula_sum 'C25 H31 F4 Gd I2 N2 O3'
_chemical_formula_weight 894.57
_space_group_crystal_system monoclinic
_space_group_IT_number 14
_space_group_name_Hall '-P 2ybc'
_space_group_name_H-M_alt 'P 1 21/c 1'
_atom_sites_solution_hydrogens geom
_atom_sites_solution_primary direct
_audit_creation_date 2021-09-07
_audit_creation_method
;
Olex2 1.3
(compiled 2020.11.12 svn.r5f609507 for OlexSys, GUI svn.r6272)
;
_audit_update_record
;
2021-10-04 deposited with the CCDC.	2021-10-08 downloaded from the CCDC.
;
_cell_angle_alpha 90
_cell_angle_beta 91.79(3)
_cell_angle_gamma 90
_cell_formula_units_Z 4
_cell_length_a 12.811(3)
_cell_length_b 9.4750(19)
_cell_length_c 23.728(5)
_cell_measurement_reflns_used 5045
_cell_measurement_temperature 100(2)
_cell_measurement_theta_max 25
_cell_measurement_theta_min 2
_cell_volume 2878.8(11)
_computing_cell_refinement 'XDS (Kabsch, 1993)'
_computing_data_collection 'BluIce (McPhillips, 2002)'
_computing_data_reduction 'XDS (Kabsch, 1993)'
_computing_molecular_graphics 'Olex2 1.3 (Dolomanov et al., 2009)'
_computing_publication_material 'Olex2 1.3 (Dolomanov et al., 2009)'
_computing_structure_refinement 'SHELXL 2018/3 (Sheldrick, 2015)'
_computing_structure_solution 'SHELXT 2014/5 (Sheldrick, 2014)'
_diffrn_ambient_temperature 100(2)
_diffrn_measured_fraction_theta_full 0.996
_diffrn_measured_fraction_theta_max 0.996
_diffrn_measurement_device_type 'ADSC Quantum 210r'
_diffrn_measurement_method 'Phi Scan'
_diffrn_radiation_monochromator 'Silicon Double Crystal'
_diffrn_radiation_type Synchrotron
_diffrn_radiation_wavelength 0.71073
_diffrn_reflns_av_R_equivalents 0.0392
_diffrn_reflns_av_unetI/netI 0.0219
_diffrn_reflns_Laue_measured_fraction_full 0.996
_diffrn_reflns_Laue_measured_fraction_max 0.996
_diffrn_reflns_limit_h_max 15
_diffrn_reflns_limit_h_min -15
_diffrn_reflns_limit_k_max 11
_diffrn_reflns_limit_k_min -11
_diffrn_reflns_limit_l_max 28
_diffrn_reflns_limit_l_min -28
_diffrn_reflns_number 32403
_diffrn_reflns_point_group_measured_fraction_full 0.996
_diffrn_reflns_point_group_measured_fraction_max 0.996
_diffrn_reflns_theta_full 24.999
_diffrn_reflns_theta_max 24.999
_diffrn_reflns_theta_min 1.590
_diffrn_source 'MX1 Beamline Australian Synchrotron'
_diffrn_standards_number 0
_exptl_absorpt_coefficient_mu 4.503
_exptl_absorpt_correction_T_max 0.9
_exptl_absorpt_correction_T_min 0.6
_exptl_absorpt_correction_type multi-scan
_exptl_absorpt_process_details 'XDS(Kabsch, 1993)'
_exptl_crystal_colour colourless
_exptl_crystal_colour_primary colourless
_exptl_crystal_density_diffrn 2.064
_exptl_crystal_density_method 'not measured'
_exptl_crystal_description block
_exptl_crystal_F_000 1700
_exptl_crystal_size_max 0.1
_exptl_crystal_size_mid 0.08
_exptl_crystal_size_min 0.02
_refine_diff_density_max 1.286
_refine_diff_density_min -1.149
_refine_diff_density_rms 0.179
_refine_ls_extinction_coef 0.00188(8)
_refine_ls_extinction_expression Fc^*^=kFc[1+0.001xFc^2^\l^3^/sin(2\q)]^-1/4^
_refine_ls_extinction_method 'SHELXL-2018/3 (Sheldrick 2018)'
_refine_ls_goodness_of_fit_ref 1.183
_refine_ls_hydrogen_treatment constr
_refine_ls_matrix_type full
_refine_ls_number_parameters 335
_refine_ls_number_reflns 5045
_refine_ls_number_restraints 13
_refine_ls_restrained_S_all 1.183
_refine_ls_R_factor_all 0.0358
_refine_ls_R_factor_gt 0.0335
_refine_ls_shift/su_max 0.001
_refine_ls_shift/su_mean 0.000
_refine_ls_structure_factor_coef Fsqd
_refine_ls_weighting_details 'w=1/[\s^2^(Fo^2^)+39.5165P] where P=(Fo^2^+2Fc^2^)/3'
_refine_ls_weighting_scheme calc
_refine_ls_wR_factor_gt 0.0791
_refine_ls_wR_factor_ref 0.0797
_reflns_Friedel_coverage 0.000
_reflns_number_gt 4716
_reflns_number_total 5045
_reflns_threshold_expression 'I > 2\s(I)'
_cod_data_source_file d1cc04080d2.cif
_cod_data_source_block 1_a
_cod_depositor_comments 'Adding full bibliography for 7129070--7129084.cif.'
_cod_original_cell_volume 2878.8(10)
_cod_database_code 7129072
_shelx_shelxl_version_number 2018/3
_shelx_space_group_comment
;
The symmetry employed for this shelxl refinement is uniquely defined
by the following loop, which should always be used as a source of
symmetry information in preference to the above space-group names.
They are only intended as comments.
;
_shelx_estimated_absorpt_t_max 0.915
_shelx_estimated_absorpt_t_min 0.662
_olex2_refinement_description
;
1. Fixed Uiso
 At 1.2 times of:
  All C(H) groups, All C(H,H) groups
2. Rigid bond restraints
 C19, C18
 with sigma for 1-2 distances of 0.001 and sigma for 1-3 distances of 0.001
3. Uiso/Uaniso restraints and constraints
C19 \\sim C18: within 2A with sigma of 0.01 and sigma for terminal atoms of
0.02 within 2A
C24 \\sim C25: within 2A with sigma of 0.001 and sigma for terminal atoms of
0.002 within 2A
4.a Secondary CH2 refined with riding coordinates:
 C21(H21A,H21B), C14(H14A,H14B), C18(H18A,H18B), C16(H16A,H16B), C22(H22A,
 H22B), C25(H25A,H25B), C17(H17A,H17B), C20(H20A,H20B), C24(H24A,H24B),
 C15(H15A,H15B), C23(H23A,H23B), C19(H19A,H19B)
4.b Aromatic/amide H refined with riding coordinates:
 C7(H7), C12(H12), C10(H10), C2(H2), C11(H11), C3(H3), C4(H4)
;
_olex2_submission_special_instructions 'No special instructions were received'

loop_
_space_group_symop_operation_xyz
'x, y, z'
'-x, y+1/2, -z+1/2'
'-x, -y, -z'
'x, -y-1/2, z-1/2'

loop_
_atom_site_label
_atom_site_type_symbol
_atom_site_fract_x
_atom_site_fract_y
_atom_site_fract_z
_atom_site_U_iso_or_equiv
_atom_site_adp_type
_atom_site_occupancy
_atom_site_site_symmetry_order
_atom_site_calc_flag
_atom_site_refinement_flags_posn
_atom_site_refinement_flags_adp
_atom_site_refinement_flags_occupancy
_atom_site_disorder_assembly
_atom_site_disorder_group
Gd1 Gd 0.74486(2) 0.67045(3) 0.37562(2) 0.01079(11) Uani 1 1 d . . . . .
I1 I 0.78745(3) 0.52165(5) 0.48722(2) 0.01688(12) Uani 1 1 d . . . . .
I2 I 0.70575(3) 0.78057(5) 0.25649(2) 0.02106(13) Uani 1 1 d . . . . .
F3 F 0.8632(3) 1.0971(4) 0.49280(16) 0.0218(8) Uani 1 1 d . . . . .
F4 F 0.9675(3) 0.9091(4) 0.31898(16) 0.0227(9) Uani 1 1 d . . . . .
F2 F 0.5590(3) 1.0822(5) 0.35307(19) 0.0304(10) Uani 1 1 d . . . . .
O2 O 0.7422(3) 0.4351(4) 0.33188(19) 0.0159(9) Uani 1 1 d . . . . .
F1 F 0.5273(3) 0.7360(4) 0.49323(16) 0.0222(9) Uani 1 1 d . . . . .
O3 O 0.9227(3) 0.6183(5) 0.35611(18) 0.0148(9) Uani 1 1 d . . . . .
O1 O 0.5668(3) 0.5823(5) 0.37409(18) 0.0142(9) Uani 1 1 d . . . . .
N2 N 0.8223(4) 0.9036(6) 0.4032(2) 0.0163(11) Uani 1 1 d . . . . .
C7 C 0.7302(5) 0.9534(7) 0.4166(3) 0.0164(13) Uani 1 1 d . . . . .
H7 H 0.720595 1.050213 0.425431 0.020 Uiso 1 1 calc R U . . .
N1 N 0.6522(4) 0.8628(6) 0.4171(2) 0.0141(11) Uani 1 1 d . . . . .
C9 C 0.9298(5) 1.0928(7) 0.4494(3) 0.0164(13) Uani 1 1 d . . . . .
C13 C 0.9830(5) 0.9970(7) 0.3638(3) 0.0166(13) Uani 1 1 d . . . . .
C8 C 0.9081(5) 0.9971(7) 0.4056(3) 0.0158(13) Uani 1 1 d . . . . .
C21 C 0.8030(6) 0.3127(7) 0.3501(3) 0.0221(15) Uani 1 1 d . . . . .
H21A H 0.766670 0.259922 0.379720 0.026 Uiso 1 1 calc R U . . .
H21B H 0.872696 0.341711 0.365197 0.026 Uiso 1 1 calc R U . . .
C14 C 0.4780(5) 0.6267(7) 0.3381(3) 0.0174(13) Uani 1 1 d . . . . .
H14A H 0.486460 0.594592 0.298801 0.021 Uiso 1 1 calc R U . . .
H14B H 0.470791 0.730773 0.338258 0.021 Uiso 1 1 calc R U . . .
C18 C 0.6690(6) 0.3829(8) 0.2884(3) 0.0233(14) Uani 1 1 d . U . . .
H18A H 0.641944 0.461062 0.264381 0.028 Uiso 1 1 calc R U . . .
H18B H 0.609440 0.333671 0.305327 0.028 Uiso 1 1 calc R U . . .
C12 C 1.0686(5) 1.0851(8) 0.3637(3) 0.0234(15) Uani 1 1 d . . . . .
H12 H 1.115412 1.082108 0.333486 0.028 Uiso 1 1 calc R U . . .
C16 C 0.4288(5) 0.4193(7) 0.3857(3) 0.0191(14) Uani 1 1 d . . . . .
H16A H 0.384831 0.378887 0.415250 0.023 Uiso 1 1 calc R U . . .
H16B H 0.435737 0.349458 0.355003 0.023 Uiso 1 1 calc R U . . .
C1 C 0.4835(5) 0.8358(7) 0.4597(3) 0.0154(13) Uani 1 1 d . . . . .
C10 C 1.0148(5) 1.1821(7) 0.4516(3) 0.0188(14) Uani 1 1 d . . . . .
H10 H 1.025238 1.245599 0.482282 0.023 Uiso 1 1 calc R U . . .
C2 C 0.3770(5) 0.8614(7) 0.4628(3) 0.0205(15) Uani 1 1 d . . . . .
H2 H 0.335515 0.809791 0.488135 0.025 Uiso 1 1 calc R U . . .
C11 C 1.0855(5) 1.1771(7) 0.4077(3) 0.0206(14) Uani 1 1 d . . . . .
H11 H 1.144854 1.237249 0.408452 0.025 Uiso 1 1 calc R U . . .
C22 C 0.9642(5) 0.5767(8) 0.3015(3) 0.0211(15) Uani 1 1 d . . . . .
H22A H 0.970009 0.659421 0.276270 0.025 Uiso 1 1 calc R U . . .
H22B H 0.918664 0.505291 0.282687 0.025 Uiso 1 1 calc R U . . .
C6 C 0.5486(5) 0.9067(7) 0.4233(3) 0.0167(13) Uani 1 1 d . . . . .
C3 C 0.3329(5) 0.9642(7) 0.4279(3) 0.0231(15) Uani 1 1 d . . . . .
H3 H 0.260210 0.983374 0.429103 0.028 Uiso 1 1 calc R U . . .
C25 C 1.0097(5) 0.6337(10) 0.3969(3) 0.0282(13) Uani 1 1 d . U . . .
H25A H 1.005473 0.561624 0.426952 0.034 Uiso 1 1 calc R U . . .
H25B H 1.008789 0.728453 0.414476 0.034 Uiso 1 1 calc R U . . .
C5 C 0.4993(5) 1.0102(7) 0.3899(3) 0.0208(14) Uani 1 1 d . . . . .
C17 C 0.5340(5) 0.4636(7) 0.4096(3) 0.0164(13) Uani 1 1 d . . . . .
H17A H 0.528759 0.493855 0.449341 0.020 Uiso 1 1 calc R U . . .
H17B H 0.584550 0.384834 0.407847 0.020 Uiso 1 1 calc R U . . .
C20 C 0.8129(6) 0.2224(8) 0.2969(3) 0.0259(16) Uani 1 1 d . . . . .
H20A H 0.884366 0.229113 0.282366 0.031 Uiso 1 1 calc R U . . .
H20B H 0.797470 0.122233 0.305013 0.031 Uiso 1 1 calc R U . . .
C24 C 1.1083(5) 0.6138(10) 0.3638(3) 0.0288(13) Uani 1 1 d . U . . .
H24A H 1.164269 0.568352 0.387102 0.035 Uiso 1 1 calc R U . . .
H24B H 1.134084 0.704712 0.349165 0.035 Uiso 1 1 calc R U . . .
C15 C 0.3841(5) 0.5577(7) 0.3635(3) 0.0165(13) Uani 1 1 d . . . . .
H15A H 0.327945 0.541325 0.334637 0.020 Uiso 1 1 calc R U . . .
H15B H 0.356437 0.615690 0.394333 0.020 Uiso 1 1 calc R U . . .
C23 C 1.0694(6) 0.5164(9) 0.3157(3) 0.0335(19) Uani 1 1 d . . . . .
H23A H 1.115711 0.521071 0.283143 0.040 Uiso 1 1 calc R U . . .
H23B H 1.064264 0.417249 0.328529 0.040 Uiso 1 1 calc R U . . .
C4 C 0.3949(5) 1.0399(8) 0.3910(3) 0.0244(15) Uani 1 1 d . . . . .
H4 H 0.365049 1.110593 0.367108 0.029 Uiso 1 1 calc R U . . .
C19 C 0.7342(7) 0.2818(10) 0.2548(3) 0.0385(19) Uani 1 1 d . U . . .
H19A H 0.690152 0.205688 0.238162 0.046 Uiso 1 1 calc R U . . .
H19B H 0.769433 0.331918 0.224166 0.046 Uiso 1 1 calc R U . . .

loop_
_atom_site_aniso_label
_atom_site_aniso_U_11
_atom_site_aniso_U_22
_atom_site_aniso_U_33
_atom_site_aniso_U_23
_atom_site_aniso_U_13
_atom_site_aniso_U_12
Gd1 0.00816(16) 0.01023(17) 0.01407(16) 0.00035(11) 0.00167(11) 0.00030(12)
I1 0.0143(2) 0.0208(2) 0.0156(2) 0.00368(16) 0.00019(15) -0.00153(17)
I2 0.0220(2) 0.0225(3) 0.0184(2) 0.00754(17) -0.00278(17) -0.00446(18)
F3 0.021(2) 0.025(2) 0.0208(19) -0.0041(17) 0.0072(15) -0.0030(17)
F4 0.018(2) 0.028(2) 0.022(2) -0.0053(17) 0.0059(15) -0.0065(17)
F2 0.028(2) 0.024(2) 0.040(2) 0.0157(19) 0.0083(19) -0.0003(19)
O2 0.018(2) 0.008(2) 0.022(2) -0.0028(18) -0.0002(18) 0.0023(18)
F1 0.019(2) 0.024(2) 0.024(2) 0.0069(17) 0.0023(16) 0.0004(17)
O3 0.006(2) 0.019(2) 0.019(2) 0.0008(19) 0.0039(17) -0.0008(18)
O1 0.009(2) 0.015(2) 0.018(2) 0.0023(18) 0.0015(17) -0.0041(18)
N2 0.015(3) 0.014(3) 0.020(3) -0.001(2) 0.004(2) -0.001(2)
C7 0.018(3) 0.013(3) 0.018(3) 0.002(3) 0.002(3) 0.000(3)
N1 0.007(2) 0.011(3) 0.024(3) -0.001(2) 0.004(2) 0.001(2)
C9 0.012(3) 0.017(3) 0.020(3) 0.003(3) 0.001(2) 0.003(3)
C13 0.013(3) 0.016(3) 0.020(3) 0.001(3) 0.002(2) 0.001(3)
C8 0.014(3) 0.011(3) 0.023(3) 0.004(3) 0.001(3) -0.002(3)
C21 0.022(4) 0.016(3) 0.028(4) 0.003(3) 0.001(3) 0.005(3)
C14 0.016(3) 0.016(3) 0.020(3) 0.002(3) -0.002(3) 0.000(3)
C18 0.025(3) 0.022(3) 0.022(3) -0.004(3) -0.007(3) 0.001(3)
C12 0.018(3) 0.027(4) 0.025(4) 0.006(3) 0.004(3) 0.003(3)
C16 0.017(3) 0.016(3) 0.025(3) 0.002(3) 0.007(3) -0.005(3)
C1 0.017(3) 0.011(3) 0.018(3) -0.002(2) 0.000(2) 0.003(3)
C10 0.014(3) 0.017(3) 0.025(3) -0.001(3) -0.005(3) -0.006(3)
C2 0.015(3) 0.022(4) 0.024(3) -0.005(3) 0.009(3) 0.000(3)
C11 0.012(3) 0.015(3) 0.035(4) 0.002(3) -0.001(3) -0.008(3)
C22 0.024(4) 0.023(4) 0.016(3) -0.002(3) 0.007(3) 0.001(3)
C6 0.011(3) 0.015(3) 0.024(3) -0.003(3) 0.005(3) 0.002(3)
C3 0.016(3) 0.016(3) 0.037(4) -0.002(3) 0.001(3) 0.006(3)
C25 0.009(2) 0.052(4) 0.024(3) 0.014(3) 0.001(2) 0.005(2)
C5 0.019(3) 0.017(3) 0.027(4) 0.001(3) 0.006(3) 0.001(3)
C17 0.015(3) 0.014(3) 0.021(3) 0.005(3) 0.002(3) -0.004(3)
C20 0.026(4) 0.021(4) 0.031(4) -0.007(3) 0.000(3) 0.005(3)
C24 0.009(2) 0.052(4) 0.025(3) 0.014(3) 0.001(2) 0.004(2)
C15 0.008(3) 0.018(3) 0.023(3) -0.004(3) -0.002(2) 0.003(3)
C23 0.030(4) 0.040(5) 0.031(4) 0.016(4) 0.019(3) 0.017(4)
C4 0.020(4) 0.016(4) 0.037(4) 0.001(3) 0.000(3) 0.006(3)
C19 0.043(4) 0.043(5) 0.029(4) -0.012(3) -0.008(3) 0.016(4)

loop_
_atom_type_symbol
_atom_type_description
_atom_type_scat_dispersion_real
_atom_type_scat_dispersion_imag
_atom_type_scat_source
C C 0.0033 0.0016 'International Tables Vol C Tables 4.2.6.8 and 6.1.1.4'
H H 0.0000 0.0000 'International Tables Vol C Tables 4.2.6.8 and 6.1.1.4'
F F 0.0171 0.0103 'International Tables Vol C Tables 4.2.6.8 and 6.1.1.4'
Gd Gd -0.1653 3.9035 'International Tables Vol C Tables 4.2.6.8 and 6.1.1.4'
I I -0.4742 1.8119 'International Tables Vol C Tables 4.2.6.8 and 6.1.1.4'
N N 0.0061 0.0033 'International Tables Vol C Tables 4.2.6.8 and 6.1.1.4'
O O 0.0106 0.0060 'International Tables Vol C Tables 4.2.6.8 and 6.1.1.4'

loop_
_geom_angle_atom_site_label_1
_geom_angle_atom_site_label_2
_geom_angle_atom_site_label_3
_geom_angle
_geom_angle_site_symmetry_1
_geom_angle_site_symmetry_3
_geom_angle_publ_flag
I1 Gd1 I2 172.246(17) . . ?
O2 Gd1 I1 86.95(11) . . ?
O2 Gd1 I2 85.36(11) . . ?
O2 Gd1 N2 155.73(16) . . ?
O3 Gd1 I1 85.79(11) . . ?
O3 Gd1 I2 91.21(11) . . ?
O3 Gd1 O2 74.44(15) . . ?
O3 Gd1 O1 145.74(15) . . ?
O3 Gd1 N2 81.98(16) . . ?
O3 Gd1 N1 136.23(17) . . ?
O1 Gd1 I1 89.80(10) . . ?
O1 Gd1 I2 88.66(10) . . ?
O1 Gd1 O2 71.41(15) . . ?
O1 Gd1 N2 132.27(16) . . ?
N2 Gd1 I1 97.08(13) . . ?
N2 Gd1 I2 89.57(12) . . ?
N1 Gd1 I1 94.17(13) . . ?
N1 Gd1 I2 92.94(13) . . ?
N1 Gd1 O2 149.33(16) . . ?
N1 Gd1 O1 77.94(16) . . ?
N1 Gd1 N2 54.53(17) . . ?
C21 O2 Gd1 126.6(4) . . ?
C21 O2 C18 105.5(5) . . ?
C18 O2 Gd1 127.3(4) . . ?
C22 O3 Gd1 126.8(4) . . ?
C25 O3 Gd1 124.3(4) . . ?
C25 O3 C22 108.8(5) . . ?
C14 O1 Gd1 128.5(4) . . ?
C14 O1 C17 108.8(4) . . ?
C17 O1 Gd1 122.6(3) . . ?
C7 N2 Gd1 91.7(4) . . ?
C7 N2 C8 117.8(6) . . ?
C8 N2 Gd1 150.1(4) . . ?
N2 C7 H7 121.5 . . ?
N2 C7 N1 117.0(6) . . ?
N1 C7 H7 121.5 . . ?
C7 N1 Gd1 96.1(4) . . ?
C7 N1 C6 121.9(6) . . ?
C6 N1 Gd1 138.5(4) . . ?
F3 C9 C8 117.9(6) . . ?
F3 C9 C10 117.8(6) . . ?
C10 C9 C8 124.3(6) . . ?
F4 C13 C8 117.9(6) . . ?
F4 C13 C12 117.8(6) . . ?
C12 C13 C8 124.2(6) . . ?
C9 C8 N2 124.9(6) . . ?
C9 C8 C13 113.7(6) . . ?
C13 C8 N2 121.3(6) . . ?
O2 C21 H21A 110.8 . . ?
O2 C21 H21B 110.8 . . ?
O2 C21 C20 104.9(5) . . ?
H21A C21 H21B 108.8 . . ?
C20 C21 H21A 110.8 . . ?
C20 C21 H21B 110.8 . . ?
O1 C14 H14A 110.8 . . ?
O1 C14 H14B 110.8 . . ?
O1 C14 C15 104.9(5) . . ?
H14A C14 H14B 108.8 . . ?
C15 C14 H14A 110.8 . . ?
C15 C14 H14B 110.8 . . ?
O2 C18 H18A 111.1 . . ?
O2 C18 H18B 111.1 . . ?
O2 C18 C19 103.5(6) . . ?
H18A C18 H18B 109.0 . . ?
C19 C18 H18A 111.1 . . ?
C19 C18 H18B 111.1 . . ?
C13 C12 H12 120.3 . . ?
C11 C12 C13 119.4(6) . . ?
C11 C12 H12 120.3 . . ?
H16A C16 H16B 109.2 . . ?
C17 C16 H16A 111.3 . . ?
C17 C16 H16B 111.3 . . ?
C17 C16 C15 102.3(5) . . ?
C15 C16 H16A 111.3 . . ?
C15 C16 H16B 111.3 . . ?
F1 C1 C2 118.9(6) . . ?
F1 C1 C6 117.3(6) . . ?
C2 C1 C6 123.9(6) . . ?
C9 C10 H10 120.7 . . ?
C9 C10 C11 118.6(6) . . ?
C11 C10 H10 120.7 . . ?
C1 C2 H2 120.9 . . ?
C3 C2 C1 118.2(6) . . ?
C3 C2 H2 120.9 . . ?
C12 C11 C10 119.7(6) . . ?
C12 C11 H11 120.1 . . ?
C10 C11 H11 120.1 . . ?
O3 C22 H22A 110.8 . . ?
O3 C22 H22B 110.8 . . ?
O3 C22 C23 104.6(5) . . ?
H22A C22 H22B 108.9 . . ?
C23 C22 H22A 110.8 . . ?
C23 C22 H22B 110.8 . . ?
C1 C6 N1 120.6(6) . . ?
C1 C6 C5 114.9(6) . . ?
C5 C6 N1 124.1(6) . . ?
C2 C3 H3 119.8 . . ?
C2 C3 C4 120.3(6) . . ?
C4 C3 H3 119.8 . . ?
O3 C25 H25A 110.5 . . ?
O3 C25 H25B 110.5 . . ?
O3 C25 C24 105.9(6) . . ?
H25A C25 H25B 108.7 . . ?
C24 C25 H25A 110.5 . . ?
C24 C25 H25B 110.5 . . ?
F2 C5 C6 117.5(6) . . ?
F2 C5 C4 118.6(6) . . ?
C4 C5 C6 123.9(6) . . ?
O1 C17 C16 105.4(5) . . ?
O1 C17 H17A 110.7 . . ?
O1 C17 H17B 110.7 . . ?
C16 C17 H17A 110.7 . . ?
C16 C17 H17B 110.7 . . ?
H17A C17 H17B 108.8 . . ?
C21 C20 H20A 110.6 . . ?
C21 C20 H20B 110.6 . . ?
H20A C20 H20B 108.8 . . ?
C19 C20 C21 105.5(6) . . ?
C19 C20 H20A 110.6 . . ?
C19 C20 H20B 110.6 . . ?
C25 C24 H24A 111.4 . . ?
C25 C24 H24B 111.4 . . ?
C25 C24 C23 101.7(6) . . ?
H24A C24 H24B 109.3 . . ?
C23 C24 H24A 111.4 . . ?
C23 C24 H24B 111.4 . . ?
C14 C15 C16 102.5(5) . . ?
C14 C15 H15A 111.3 . . ?
C14 C15 H15B 111.3 . . ?
C16 C15 H15A 111.3 . . ?
C16 C15 H15B 111.3 . . ?
H15A C15 H15B 109.2 . . ?
C22 C23 C24 102.0(6) . . ?
C22 C23 H23A 111.4 . . ?
C22 C23 H23B 111.4 . . ?
C24 C23 H23A 111.4 . . ?
C24 C23 H23B 111.4 . . ?
H23A C23 H23B 109.2 . . ?
C3 C4 H4 120.6 . . ?
C5 C4 C3 118.8(7) . . ?
C5 C4 H4 120.6 . . ?
C18 C19 H19A 110.8 . . ?
C18 C19 H19B 110.8 . . ?
C20 C19 C18 104.9(6) . . ?
C20 C19 H19A 110.8 . . ?
C20 C19 H19B 110.8 . . ?
H19A C19 H19B 108.8 . . ?

loop_
_geom_bond_atom_site_label_1
_geom_bond_atom_site_label_2
_geom_bond_distance
_geom_bond_site_symmetry_2
_geom_bond_publ_flag
Gd1 I1 3.0344(7) . ?
Gd1 I2 3.0401(8) . ?
Gd1 O2 2.459(4) . ?
Gd1 O3 2.390(4) . ?
Gd1 O1 2.428(4) . ?
Gd1 N2 2.500(5) . ?
Gd1 N1 2.402(5) . ?
F3 C9 1.359(7) . ?
F4 C13 1.360(8) . ?
F2 C5 1.362(8) . ?
O2 C21 1.455(8) . ?
O2 C18 1.459(8) . ?
F1 C1 1.347(7) . ?
O3 C22 1.471(7) . ?
O3 C25 1.460(8) . ?
O1 C14 1.464(7) . ?
O1 C17 1.474(7) . ?
N2 C7 1.318(8) . ?
N2 C8 1.412(8) . ?
C7 H7 0.9500 . ?
C7 N1 1.318(8) . ?
N1 C6 1.403(8) . ?
C9 C8 1.400(9) . ?
C9 C10 1.379(9) . ?
C13 C8 1.401(9) . ?
C13 C12 1.378(10) . ?
C21 H21A 0.9900 . ?
C21 H21B 0.9900 . ?
C21 C20 1.534(10) . ?
C14 H14A 0.9900 . ?
C14 H14B 0.9900 . ?
C14 C15 1.510(9) . ?
C18 H18A 0.9900 . ?
C18 H18B 0.9900 . ?
C18 C19 1.514(10) . ?
C12 H12 0.9500 . ?
C12 C11 1.373(10) . ?
C16 H16A 0.9900 . ?
C16 H16B 0.9900 . ?
C16 C17 1.506(9) . ?
C16 C15 1.518(9) . ?
C1 C2 1.390(9) . ?
C1 C6 1.392(9) . ?
C10 H10 0.9500 . ?
C10 C11 1.402(10) . ?
C2 H2 0.9500 . ?
C2 C3 1.388(10) . ?
C11 H11 0.9500 . ?
C22 H22A 0.9900 . ?
C22 H22B 0.9900 . ?
C22 C23 1.493(10) . ?
C6 C5 1.400(10) . ?
C3 H3 0.9500 . ?
C3 C4 1.398(10) . ?
C25 H25A 0.9900 . ?
C25 H25B 0.9900 . ?
C25 C24 1.520(9) . ?
C5 C4 1.367(10) . ?
C17 H17A 0.9900 . ?
C17 H17B 0.9900 . ?
C20 H20A 0.9900 . ?
C20 H20B 0.9900 . ?
C20 C19 1.506(10) . ?
C24 H24A 0.9900 . ?
C24 H24B 0.9900 . ?
C24 C23 1.538(12) . ?
C15 H15A 0.9900 . ?
C15 H15B 0.9900 . ?
C23 H23A 0.9900 . ?
C23 H23B 0.9900 . ?
C4 H4 0.9500 . ?
C19 H19A 0.9900 . ?
C19 H19B 0.9900 . ?

loop_
_geom_torsion_atom_site_label_1
_geom_torsion_atom_site_label_2
_geom_torsion_atom_site_label_3
_geom_torsion_atom_site_label_4
_geom_torsion
_geom_torsion_site_symmetry_1
_geom_torsion_site_symmetry_2
_geom_torsion_site_symmetry_3
_geom_torsion_site_symmetry_4
_geom_torsion_publ_flag
Gd1 O2 C21 C20 -154.4(4) . . . . ?
Gd1 O2 C18 C19 147.7(5) . . . . ?
Gd1 O3 C22 C23 -163.6(5) . . . . ?
Gd1 O3 C25 C24 -170.5(5) . . . . ?
Gd1 O1 C14 C15 -168.9(4) . . . . ?
Gd1 O1 C17 C16 -165.9(4) . . . . ?
Gd1 N2 C7 N1 8.6(6) . . . . ?
Gd1 N2 C8 C9 -145.7(7) . . . . ?
Gd1 N2 C8 C13 31.6(12) . . . . ?
Gd1 N1 C6 C1 71.6(9) . . . . ?
Gd1 N1 C6 C5 -100.5(8) . . . . ?
F3 C9 C8 N2 -0.5(10) . . . . ?
F3 C9 C8 C13 -178.0(5) . . . . ?
F3 C9 C10 C11 178.8(6) . . . . ?
F4 C13 C8 N2 3.6(9) . . . . ?
F4 C13 C8 C9 -178.8(5) . . . . ?
F4 C13 C12 C11 178.7(6) . . . . ?
F2 C5 C4 C3 178.7(6) . . . . ?
O2 C21 C20 C19 -13.9(8) . . . . ?
O2 C18 C19 C20 31.1(8) . . . . ?
F1 C1 C2 C3 -179.8(6) . . . . ?
F1 C1 C6 N1 7.8(9) . . . . ?
F1 C1 C6 C5 -179.4(6) . . . . ?
O3 C22 C23 C24 -37.6(7) . . . . ?
O3 C25 C24 C23 -28.2(8) . . . . ?
O1 C14 C15 C16 -33.8(6) . . . . ?
N2 C7 N1 Gd1 -9.0(6) . . . . ?
N2 C7 N1 C6 -171.3(6) . . . . ?
C7 N2 C8 C9 44.2(9) . . . . ?
C7 N2 C8 C13 -138.5(6) . . . . ?
C7 N1 C6 C1 -135.4(7) . . . . ?
C7 N1 C6 C5 52.5(9) . . . . ?
N1 C6 C5 F2 -6.9(10) . . . . ?
N1 C6 C5 C4 171.1(7) . . . . ?
C9 C10 C11 C12 0.4(10) . . . . ?
C13 C12 C11 C10 -1.0(10) . . . . ?
C8 N2 C7 N1 -176.4(6) . . . . ?
C8 C9 C10 C11 -0.6(10) . . . . ?
C8 C13 C12 C11 2.1(11) . . . . ?
C21 O2 C18 C19 -40.8(7) . . . . ?
C21 C20 C19 C18 -10.5(9) . . . . ?
C14 O1 C17 C16 10.9(6) . . . . ?
C18 O2 C21 C20 34.1(7) . . . . ?
C12 C13 C8 N2 -179.8(6) . . . . ?
C12 C13 C8 C9 -2.2(10) . . . . ?
C1 C2 C3 C4 -0.3(10) . . . . ?
C1 C6 C5 F2 -179.5(6) . . . . ?
C1 C6 C5 C4 -1.4(10) . . . . ?
C10 C9 C8 N2 179.0(6) . . . . ?
C10 C9 C8 C13 1.5(10) . . . . ?
C2 C1 C6 N1 -171.5(6) . . . . ?
C2 C1 C6 C5 1.3(10) . . . . ?
C2 C3 C4 C5 0.2(11) . . . . ?
C22 O3 C25 C24 5.4(8) . . . . ?
C6 C1 C2 C3 -0.5(10) . . . . ?
C6 C5 C4 C3 0.7(11) . . . . ?
C25 O3 C22 C23 20.6(7) . . . . ?
C25 C24 C23 C22 40.2(7) . . . . ?
C17 O1 C14 C15 14.4(6) . . . . ?
C17 C16 C15 C14 40.0(6) . . . . ?
C15 C16 C17 O1 -31.6(6) . . . . ?
